data_4032650
loop_
_publ_author_name
'Yan, Qiao'
'Bolte, Benoit'
'Bai, Yuhua'
'Banwell, Martin G.'
'Willis, Anthony C.'
'Carr, Paul D.'

_publ_section_title
;
 Studies on the Photochemical Rearrangements of Enantiomerically Pure,
 Polysubstituted, and Variously Annulated Bicyclo[2.2.2]octenones.
;
_journal_issue 15
_journal_name_full 'The Journal of organic chemistry'
_journal_page_first 8008
_journal_page_last 8022
_journal_paper_doi 10.1021/acs.joc.7b01243
_journal_volume 82
_journal_year 2017
_chemical_absolute_configuration syn
_chemical_compound_source local
_chemical_formula_moiety 'C10 H12 O2'
_chemical_formula_sum 'C10 H12 O2'
_chemical_formula_weight 164.20
_space_group_IT_number 170
_symmetry_cell_setting hexagonal
_symmetry_space_group_name_Hall 'P 65'
_symmetry_space_group_name_H-M 'P 65'
_atom_sites_solution_hydrogens geom
_atom_sites_solution_primary direct
_audit_creation_date 16-03-09
_audit_creation_method CRYSTALS_ver_14.40
_audit_update_record
;
2016-03-09 - Report on C10 H12 O2 
             by Anthony C. Willis
             for   Qiao Yan and Martin Banwell

2016-03-09 - details of refinement in _refine_special_details below

2016-03-09 - passes checkcif tests with minor warnings  
;
_cell_angle_alpha 90
_cell_angle_beta 90
_cell_angle_gamma 120
_cell_formula_units_Z 6
_cell_length_a 14.7787(4)
_cell_length_b 14.7787(4)
_cell_length_c 7.6213(2)
_cell_measurement_reflns_used 13201
_cell_measurement_temperature 150
_cell_measurement_theta_max 28
_cell_measurement_theta_min 3
_cell_volume 1441.56(7)
_computing_cell_refinement 'CrysAlisPro (Agilent Technologies, 2015)'
_computing_data_collection
;
CrysAlisPro, Agilent Technologies,
Version 1.171.37.35h (release 09-02-2015 CrysAlis171 .NET)
(compiled Feb 9 2015,16:26:32)
;
_computing_data_reduction 'CrysAlisPro (Agilent Technologies, 2015)'
_computing_molecular_graphics 'PLATON (Spek, 2008)'
_computing_publication_material 'CRYSTALS (Betteridge et al., 2003)'
_computing_structure_refinement
;
CRYSTALS (Betteridge et al., 2003),
PLATON (Spek, 2008)
;
_computing_structure_solution 'SIR92 (Altomare et al., 1994)'
_diffrn_ambient_temperature 150
_diffrn_measured_fraction_theta_full 0.998
_diffrn_measured_fraction_theta_max 0.966
_diffrn_measurement_device Area
_diffrn_measurement_device_type 'SuperNova, Dual, Cu at zero, EosS2'
_diffrn_measurement_method \w
_diffrn_radiation_monochromator mirror
_diffrn_radiation_source 'Supermova (Mo) X-ray Source'
_diffrn_radiation_type 'Mo K\a'
_diffrn_radiation_wavelength 0.71073
_diffrn_reflns_av_R_equivalents 0.025
_diffrn_reflns_limit_h_max 20
_diffrn_reflns_limit_h_min -19
_diffrn_reflns_limit_k_max 20
_diffrn_reflns_limit_k_min -19
_diffrn_reflns_limit_l_max 10
_diffrn_reflns_limit_l_min -9
_diffrn_reflns_number 31038
_diffrn_reflns_theta_full 28.670
_diffrn_reflns_theta_max 29.427
_diffrn_reflns_theta_min 2.757
_diffrn_standards_number 0
_exptl_absorpt_coefficient_mu 0.078
_exptl_absorpt_correction_T_max 0.99
_exptl_absorpt_correction_T_min 0.70
_exptl_absorpt_correction_type multi-scan
_exptl_absorpt_process_details
;
CrysAlisPro, Agilent Technologies,
Version 1.171.37.35h (release 09-02-2015 CrysAlis171 .NET)
(compiled Feb 9 2015,16:26:32)
Empirical absorption correction using spherical harmonics,
 implemented in SCALE3 ABSPACK scaling algorithm.
;
_exptl_crystal_colour colourless
_exptl_crystal_density_diffrn 1.135
_exptl_crystal_density_method 'not measured'
_exptl_crystal_description plate
_exptl_crystal_F_000 528
_exptl_crystal_size_max 0.461
_exptl_crystal_size_mid 0.388
_exptl_crystal_size_min 0.095
_platon_squeeze_details
;
See _refine_special_details, below, for details
;
_refine_diff_density_max 0.18
_refine_diff_density_min -0.18
_refine_ls_abs_structure_details
;
The enantiomer has been assigned by reference to an unchanging chiral
centre in the synthetic procedure.
;
_refine_ls_extinction_method None
_refine_ls_goodness_of_fit_ref 1.0274
_refine_ls_hydrogen_treatment constr
_refine_ls_matrix_type full
_refine_ls_number_parameters 109
_refine_ls_number_reflns 1376
_refine_ls_number_restraints 1
_refine_ls_R_factor_all 0.0480
_refine_ls_R_factor_gt 0.0450
_refine_ls_shift/su_max 0.0024365
_refine_ls_shift/su_mean 0.0006153
_refine_ls_structure_factor_coef Fsqd
_refine_ls_weighting_details
;
 Method= Modified Sheldrick 
 w=1/[\s^2^(F^2^) + ( 0.02P)^2^ + 0.77P] 
 ,where P=(max(Fo^2^,0) + 2Fc^2^)/3 
;
_refine_ls_weighting_scheme calc
_refine_ls_wR_factor_all 0.1110
_refine_ls_wR_factor_gt 0.1099
_refine_ls_wR_factor_ref 0.1110
_reflns_limit_h_max 0
_reflns_limit_h_min -16
_reflns_limit_k_max 20
_reflns_limit_k_min 0
_reflns_limit_l_max 10
_reflns_limit_l_min 0
_reflns_number_gt 1283
_reflns_number_total 1379
_reflns_threshold_expression I>2.0\s(I)
_oxford_diffrn_Wilson_B_factor 3.25
_oxford_diffrn_Wilson_scale 0.02
_oxford_refine_ls_r_factor_ref 0.0480
_oxford_refine_ls_scale 8.5(4)
_oxford_reflns_number_all 1376
_oxford_reflns_threshold_expression_ref I>-10.0\s(I)
_oxford_structure_analysis_title 'Z:\ban1616SNM\Tony_ban1616SNM_da At 17:28 on'
_cod_data_source_file jo7b01243_si_003.cif
_cod_data_source_block ban1616SNM_compound_38
_cod_depositor_comments 'Adding full bibliography for 4032648--4032665.cif.'
_cod_original_sg_symbol_Hall 'P 65 '
_cod_original_sg_symbol_H-M 'P 65 '
_cod_database_code 4032650

loop_
_symmetry_equiv_pos_as_xyz
x,y,z
x-y,x,z+5/6
-y,x-y,z+2/3
-x,-y,z+1/2
-x+y,-x,z+1/3
y,-x+y,z+1/6

loop_
_atom_site_label
_atom_site_type_symbol
_atom_site_fract_x
_atom_site_fract_y
_atom_site_fract_z
_atom_site_U_iso_or_equiv
_atom_site_occupancy
_atom_site_adp_type
_atom_site_refinement_flags_posn
O1 O 0.57125(15) 0.40973(15) 0.7219(3) 0.0529 1.0000 Uani .
O2 O 0.46647(15) 0.4466(2) 0.5650(4) 0.0677 1.0000 Uani .
C1 C 0.7524(2) 0.5009(2) 0.4734(4) 0.0506 1.0000 Uani .
C2 C 0.7139(2) 0.5469(2) 0.3742(4) 0.0503 1.0000 Uani .
C3 C 0.6769(2) 0.6174(2) 0.4463(4) 0.0468 1.0000 Uani .
C4 C 0.64215(19) 0.5861(2) 0.6382(4) 0.0401 1.0000 Uani .
C5 C 0.72221(19) 0.5794(2) 0.7531(4) 0.0383 1.0000 Uani .
C6 C 0.6740(2) 0.4656(2) 0.7924(4) 0.0499 1.0000 Uani .
C7 C 0.7649(2) 0.5167(2) 0.6646(4) 0.0465 1.0000 Uani .
C8 C 0.7599(3) 0.7322(2) 0.4269(5) 0.0620 1.0000 Uani .
C9 C 0.5493(2) 0.4768(2) 0.6365(4) 0.0473 1.0000 Uani .
C10 C 0.7849(2) 0.6639(3) 0.8846(4) 0.0616 1.0000 Uani .
H11 H 0.7719 0.4557 0.4212 0.0604 1.0000 Uiso R
H21 H 0.7110 0.5386 0.2531 0.0597 1.0000 Uiso R
H31 H 0.6166 0.6052 0.3788 0.0561 1.0000 Uiso R
H41 H 0.6213 0.6331 0.6883 0.0482 1.0000 Uiso R
H61 H 0.6850 0.4432 0.9065 0.0603 1.0000 Uiso R
H71 H 0.8311 0.5241 0.7121 0.0566 1.0000 Uiso R
H83 H 0.7320 0.7760 0.4673 0.0924 1.0000 Uiso R
H82 H 0.8198 0.7439 0.4970 0.0918 1.0000 Uiso R
H81 H 0.7802 0.7470 0.3054 0.0922 1.0000 Uiso R
H103 H 0.8278 0.6442 0.9540 0.0917 1.0000 Uiso R
H102 H 0.8309 0.7270 0.8223 0.0907 1.0000 Uiso R
H101 H 0.7402 0.6766 0.9615 0.0918 1.0000 Uiso R

loop_
_atom_site_aniso_label
_atom_site_aniso_U_11
_atom_site_aniso_U_22
_atom_site_aniso_U_33
_atom_site_aniso_U_23
_atom_site_aniso_U_13
_atom_site_aniso_U_12
O1 0.0443(10) 0.0491(11) 0.0505(12) -0.0019(10) 0.0106(10) 0.0121(8)
O2 0.0355(10) 0.0968(17) 0.0542(13) -0.0189(14) -0.0043(10) 0.0208(11)
C1 0.0576(17) 0.0444(14) 0.0527(17) -0.0021(14) 0.0213(14) 0.0276(13)
C2 0.0576(17) 0.0534(16) 0.0306(12) -0.0094(12) 0.0083(12) 0.0209(14)
C3 0.0477(15) 0.0635(17) 0.0339(13) -0.0011(13) -0.0044(12) 0.0314(14)
C4 0.0395(12) 0.0514(14) 0.0351(12) -0.0111(12) -0.0004(11) 0.0271(11)
C5 0.0325(11) 0.0490(14) 0.0295(12) -0.0025(10) 0.0024(10) 0.0175(10)
C6 0.0450(14) 0.0581(16) 0.0438(15) 0.0103(13) 0.0085(13) 0.0236(13)
C7 0.0402(13) 0.0556(16) 0.0505(16) 0.0116(13) 0.0112(12) 0.0290(13)
C8 0.078(2) 0.0561(17) 0.060(2) 0.0073(16) 0.0086(18) 0.0395(17)
C9 0.0368(13) 0.0645(17) 0.0376(14) -0.0128(13) 0.0038(11) 0.0229(12)
C10 0.0482(15) 0.077(2) 0.0339(14) -0.0130(16) -0.0035(13) 0.0121(14)

loop_
_atom_type_symbol
_atom_type_scat_dispersion_real
_atom_type_scat_dispersion_imag
_atom_type_scat_Cromer_Mann_a1
_atom_type_scat_Cromer_Mann_b1
_atom_type_scat_Cromer_Mann_a2
_atom_type_scat_Cromer_Mann_b2
_atom_type_scat_Cromer_Mann_a3
_atom_type_scat_Cromer_Mann_b3
_atom_type_scat_Cromer_Mann_a4
_atom_type_scat_Cromer_Mann_b4
_atom_type_scat_Cromer_Mann_c
_atom_type_scat_source
C 0.0033 0.0016 2.3100 20.8439 1.0200 10.2075 1.5886 0.5687 0.8650 51.6512 0.2156 'International Tables Vol C 4.2.6.8 and 6.1.1.4'
H 0.0000 0.0000 0.4930 10.5109 0.3229 26.1257 0.1402 3.1424 0.0408 57.7998 0.0030 'International Tables Vol C 4.2.6.8 and 6.1.1.4'
O 0.0106 0.0060 3.0485 13.2771 2.2868 5.7011 1.5463 0.3239 0.8670 32.9089 0.2508 'International Tables Vol C 4.2.6.8 and 6.1.1.4'

loop_
_geom_angle_atom_site_label_1
_geom_angle_atom_site_label_2
_geom_angle_atom_site_label_3
_geom_angle
_geom_angle_publ_flag
C6 O1 C9 109.5(2) yes
C2 C1 C7 122.5(3) yes
C2 C1 H11 119.3 no
C7 C1 H11 118.3 no
C1 C2 C3 123.2(3) yes
C1 C2 H21 120.2 no
C3 C2 H21 116.6 no
C2 C3 C4 108.7(2) yes
C2 C3 C8 111.6(2) yes
C4 C3 C8 112.9(3) yes
C2 C3 H31 107.3 no
C4 C3 H31 108.1 no
C8 C3 H31 108.0 no
C3 C4 C5 114.5(2) yes
C3 C4 C9 107.6(2) yes
C5 C4 C9 104.9(2) yes
C3 C4 H41 109.6 no
C5 C4 H41 111.0 no
C9 C4 H41 109.0 no
C4 C5 C6 104.0(2) yes
C4 C5 C7 111.1(2) yes
C6 C5 C7 60.68(18) yes
C4 C5 C10 120.5(2) yes
C6 C5 C10 123.4(3) yes
C7 C5 C10 122.1(2) yes
C5 C6 O1 110.3(2) yes
C5 C6 C7 60.43(18) yes
O1 C6 C7 117.9(3) yes
C5 C6 H61 119.8 no
O1 C6 H61 116.8 no
C7 C6 H61 119.1 no
C6 C7 C5 58.90(18) yes
C6 C7 C1 123.1(3) yes
C5 C7 C1 118.7(3) yes
C6 C7 H71 113.4 no
C5 C7 H71 117.2 no
C1 C7 H71 114.6 no
C3 C8 H83 109.7 no
C3 C8 H82 107.3 no
H83 C8 H82 111.0 no
C3 C8 H81 109.4 no
H83 C8 H81 109.9 no
H82 C8 H81 109.5 no
C4 C9 O1 110.9(2) yes
C4 C9 O2 127.8(3) yes
O1 C9 O2 121.2(3) yes
C5 C10 H103 109.6 no
C5 C10 H102 108.6 no
H103 C10 H102 107.9 no
C5 C10 H101 111.5 no
H103 C10 H101 109.8 no
H102 C10 H101 109.4 no

loop_
_geom_bond_atom_site_label_1
_geom_bond_atom_site_label_2
_geom_bond_distance
_geom_bond_publ_flag
O1 C6 1.423(3) yes
O1 C9 1.354(4) yes
O2 C9 1.203(3) yes
C1 C2 1.321(4) yes
C1 C7 1.473(4) yes
C1 H11 0.938 no
C2 C3 1.502(4) yes
C2 H21 0.929 no
C3 C4 1.542(4) yes
C3 C8 1.524(4) yes
C3 H31 0.966 no
C4 C5 1.515(4) yes
C4 C9 1.508(4) yes
C4 H41 0.968 no
C5 C6 1.492(4) yes
C5 C7 1.515(4) yes
C5 C10 1.506(4) yes
C6 C7 1.519(4) yes
C6 H61 0.973 no
C7 H71 0.997 no
C8 H83 0.974 no
C8 H82 0.974 no
C8 H81 0.964 no
C10 H103 0.975 no
C10 H102 0.960 no
C10 H101 0.969 no

loop_
_geom_contact_atom_site_label_1
_geom_contact_atom_site_label_2
_geom_contact_distance
_geom_contact_site_symmetry_2
_geom_contact_publ_flag
O1 C2 3.362(4) . no
O1 C6 3.397(4) 3_654 no
C1 C9 3.100(5) . no
C9 C1 3.100(5) . no

loop_
_geom_torsion_atom_site_label_1
_geom_torsion_atom_site_label_2
_geom_torsion_atom_site_label_3
_geom_torsion_atom_site_label_4
_geom_torsion
_geom_torsion_publ_flag
C9 O1 C6 C5 1.5(3) no
C9 O1 C6 C7 -65.0(3) no
C6 O1 C9 O2 179.5(3) no
C6 O1 C9 C4 2.5(3) no
C7 C1 C2 C3 -1.5(5) no
C2 C1 C7 C5 6.2(4) no
C2 C1 C7 C6 76.0(4) no
C1 C2 C3 C4 -26.6(4) no
C1 C2 C3 C8 98.4(4) no
C2 C3 C4 C5 51.7(3) no
C2 C3 C4 C9 -64.4(3) no
C8 C3 C4 C5 -72.5(3) no
C8 C3 C4 C9 171.4(3) no
C3 C4 C5 C6 -111.8(3) no
C3 C4 C5 C7 -48.2(3) no
C3 C4 C5 C10 104.6(3) no
C9 C4 C5 C6 5.8(3) no
C9 C4 C5 C7 69.4(3) no
C9 C4 C5 C10 -137.8(3) no
C3 C4 C9 O1 116.8(3) no
C3 C4 C9 O2 -59.9(4) no
C5 C4 C9 O1 -5.4(3) no
C5 C4 C9 O2 177.9(3) no
C4 C5 C6 O1 -4.7(3) no
C4 C5 C6 C7 106.6(3) no
C7 C5 C6 O1 -111.3(3) no
C10 C5 C6 O1 137.5(3) no
C10 C5 C6 C7 -111.1(3) no
C4 C5 C7 C1 18.8(3) no
C4 C5 C7 C6 -94.6(3) no
C6 C5 C7 C1 113.4(3) no
C10 C5 C7 C1 -133.5(3) no
C10 C5 C7 C6 113.1(3) no
O1 C6 C7 C1 -7.3(4) no
O1 C6 C7 C5 98.7(3) no
C5 C6 C7 C1 -106.0(3) no

loop_
_platon_squeeze_void_nr
_platon_squeeze_void_average_x
_platon_squeeze_void_average_y
_platon_squeeze_void_average_z
_platon_squeeze_void_volume
_platon_squeeze_void_count_electrons
_platon_squeeze_void_content
1 0.000 0.000 -0.035 158 23 ' '
